data_7716970
loop_
_publ_author_name
'Paderni, Daniele'
'Voccia, Maria'
'Macedi, Eleonora'
'Formica, Mauro'
'Giorgi, Luca'
'Caporaso, Lucia'
'Fusi, Vieri'

_publ_section_title
;
 A combined solid state, solution and DFT study of a
 dimethyl-cyclen-Pd(II) complex.
;
_journal_issue 34
_journal_name_full 'Dalton transactions (Cambridge, England : 2003)'
_journal_page_first 14300
_journal_page_last 14314
_journal_paper_doi 10.1039/d4dt01791a
_journal_volume 53
_journal_year 2024
_chemical_formula_sum 'C22 H32 Cl2 N4 O14 Pd'
_chemical_formula_weight 753.81
_space_group_crystal_system monoclinic
_space_group_IT_number 15
_space_group_name_Hall '-C 2yc'
_space_group_name_H-M_alt 'C 1 2/c 1'
_atom_sites_solution_hydrogens mixed
_audit_creation_method SHELXL-2018/3
_audit_update_record
;
2024-06-17 deposited with the CCDC.	2024-07-29 downloaded from the CCDC.
;
_cell_angle_alpha 90
_cell_angle_beta 119.8500(10)
_cell_angle_gamma 90
_cell_formula_units_Z 4
_cell_length_a 19.6006(9)
_cell_length_b 9.2491(4)
_cell_length_c 17.4562(12)
_cell_measurement_reflns_used 9627
_cell_measurement_temperature 100(2)
_cell_measurement_theta_max 71.80
_cell_measurement_theta_min 5.31
_cell_volume 2744.8(3)
_computing_cell_refinement 'Bruker SAINT'
_computing_data_collection 'Bruker APEX2'
_computing_data_reduction 'Bruker SAINT'
_computing_structure_refinement 'SHELXL-2018/3 (Sheldrick, 2018)'
_computing_structure_solution 'SR/2014 (Burla, 2015)'
_diffrn_ambient_temperature 100(2)
_diffrn_measured_fraction_theta_full 0.998
_diffrn_measured_fraction_theta_max 0.997
_diffrn_measurement_device_type 'Bruker APEX-II CCD'
_diffrn_measurement_method '\f and \w scans'
_diffrn_radiation_type CuK\a
_diffrn_radiation_wavelength 1.54178
_diffrn_reflns_av_R_equivalents 0.0672
_diffrn_reflns_av_unetI/netI 0.0395
_diffrn_reflns_Laue_measured_fraction_full 0.998
_diffrn_reflns_Laue_measured_fraction_max 0.997
_diffrn_reflns_limit_h_max 24
_diffrn_reflns_limit_h_min -24
_diffrn_reflns_limit_k_max 11
_diffrn_reflns_limit_k_min -11
_diffrn_reflns_limit_l_max 21
_diffrn_reflns_limit_l_min -21
_diffrn_reflns_number 21120
_diffrn_reflns_point_group_measured_fraction_full 0.998
_diffrn_reflns_point_group_measured_fraction_max 0.997
_diffrn_reflns_theta_full 67.679
_diffrn_reflns_theta_max 72.482
_diffrn_reflns_theta_min 5.203
_exptl_absorpt_coefficient_mu 7.961
_exptl_absorpt_correction_T_max 0.89
_exptl_absorpt_correction_T_min 0.54
_exptl_absorpt_correction_type multi-scan
_exptl_absorpt_process_details 'SADABS-2016/2, Sheldrick 2015'
_exptl_crystal_colour yellow
_exptl_crystal_density_diffrn 1.824
_exptl_crystal_description prism'
_exptl_crystal_F_000 1536
_exptl_crystal_recrystallization_method 'Re-crystallisation from solvent: water'
_exptl_crystal_size_max 0.20
_exptl_crystal_size_mid 0.18
_exptl_crystal_size_min 0.17
_refine_diff_density_max 0.698
_refine_diff_density_min -1.378
_refine_diff_density_rms 0.142
_refine_ls_extinction_method none
_refine_ls_goodness_of_fit_ref 1.063
_refine_ls_hydrogen_treatment mixed
_refine_ls_matrix_type full
_refine_ls_number_parameters 198
_refine_ls_number_reflns 2719
_refine_ls_number_restraints 1
_refine_ls_restrained_S_all 1.063
_refine_ls_R_factor_all 0.0399
_refine_ls_R_factor_gt 0.0397
_refine_ls_shift/su_max 0.001
_refine_ls_shift/su_mean 0.000
_refine_ls_structure_factor_coef Fsqd
_refine_ls_weighting_details 'w=1/[\s^2^(Fo^2^)+(0.0554P)^2^+22.9716P] where P=(Fo^2^+2Fc^2^)/3'
_refine_ls_weighting_scheme calc
_refine_ls_wR_factor_gt 0.1109
_refine_ls_wR_factor_ref 0.1111
_reflns_Friedel_coverage 0.000
_reflns_number_gt 2698
_reflns_number_total 2719
_reflns_threshold_expression 'I > 2\s(I)'
_cod_data_source_file d4dt01791a2.cif
_cod_data_source_block 1
_cod_original_sg_symbol_H-M 'C 2/c'
_cod_database_code 7716970
_shelx_shelxl_version_number 2018/3
_shelx_space_group_comment
;
The symmetry employed for this shelxl refinement is uniquely defined
by the following loop, which should always be used as a source of
symmetry information in preference to the above space-group names.
They are only intended as comments.
;

loop_
_space_group_symop_operation_xyz
'x, y, z'
'-x, y, -z+1/2'
'x+1/2, y+1/2, z'
'-x+1/2, y+1/2, -z+1/2'
'-x, -y, -z'
'x, -y, z-1/2'
'-x+1/2, -y+1/2, -z'
'x+1/2, -y+1/2, z-1/2'

loop_
_atom_site_label
_atom_site_type_symbol
_atom_site_fract_x
_atom_site_fract_y
_atom_site_fract_z
_atom_site_U_iso_or_equiv
_atom_site_adp_type
_atom_site_occupancy
_atom_site_site_symmetry_order
_atom_site_calc_flag
_atom_site_refinement_flags_posn
_atom_site_refinement_flags_adp
_atom_site_refinement_flags_occupancy
_atom_site_disorder_assembly
_atom_site_disorder_group
Cl1 Cl 0.64735(5) 0.17783(9) 0.15259(5) 0.0135(2) Uani 1 1 d . . . . .
O11 O 0.70986(19) 0.1607(4) 0.24248(19) 0.0286(7) Uani 1 1 d . . . . .
O12 O 0.57206(18) 0.1702(3) 0.1490(2) 0.0255(7) Uani 1 1 d . . . . .
O13 O 0.65587(19) 0.3146(3) 0.1188(2) 0.0228(6) Uani 1 1 d . . . . .
O14 O 0.65167(17) 0.0624(3) 0.09896(18) 0.0192(6) Uani 1 1 d . . . . .
Pd1 Pd 0.500000 0.68982(3) 0.250000 0.01057(14) Uani 1 2 d S T P . .
O1 O 0.59067(16) 0.3856(3) 0.27027(17) 0.0185(6) Uani 1 1 d D . . . .
H1O H 0.572(3) 0.306(3) 0.247(3) 0.028 Uiso 1 1 d D U . . .
O2 O 0.58731(19) 0.1381(3) 0.3541(2) 0.0271(7) Uani 1 1 d . . . . .
O3 O 0.69977(15) 0.4931(3) 0.49907(16) 0.0166(5) Uani 1 1 d . . . . .
N1 N 0.61614(16) 0.7364(3) 0.33953(18) 0.0098(6) Uani 1 1 d . . . . .
N2 N 0.47520(16) 0.7279(3) 0.34880(18) 0.0097(6) Uani 1 1 d . . . . .
C1 C 0.6920(2) 0.3733(5) 0.5389(3) 0.0215(8) Uani 1 1 d . . . . .
H1 H 0.714588 0.374417 0.601336 0.026 Uiso 1 1 calc R U . . .
C2 C 0.6542(2) 0.2538(4) 0.4953(3) 0.0211(8) Uani 1 1 d . . . . .
H2 H 0.650656 0.173432 0.527027 0.025 Uiso 1 1 calc R U . . .
C3 C 0.6186(2) 0.2457(4) 0.3998(3) 0.0185(8) Uani 1 1 d . . . . .
C4 C 0.6243(2) 0.3790(4) 0.3592(2) 0.0138(7) Uani 1 1 d . . . . .
C5 C 0.6651(2) 0.4934(4) 0.4082(2) 0.0131(7) Uani 1 1 d . . . . .
C6 C 0.6807(2) 0.6262(4) 0.3715(2) 0.0129(7) Uani 1 1 d . . . . .
H6A H 0.688638 0.598490 0.321659 0.015 Uiso 1 1 calc R U . . .
H6B H 0.730110 0.670796 0.417537 0.015 Uiso 1 1 calc R U . . .
C7 C 0.6145(2) 0.8044(4) 0.4169(2) 0.0136(7) Uani 1 1 d . . . . .
H7A H 0.649496 0.889964 0.436772 0.016 Uiso 1 1 calc R U . . .
H7B H 0.634947 0.734418 0.466316 0.016 Uiso 1 1 calc R U . . .
C8 C 0.5320(2) 0.8502(4) 0.3936(2) 0.0128(7) Uani 1 1 d . . . . .
H8A H 0.531454 0.878144 0.448043 0.015 Uiso 1 1 calc R U . . .
H8B H 0.515852 0.935152 0.353920 0.015 Uiso 1 1 calc R U . . .
C9 C 0.6310(2) 0.8470(4) 0.2854(2) 0.0123(7) Uani 1 1 d . . . . .
H9A H 0.687263 0.874341 0.316436 0.015 Uiso 1 1 calc R U . . .
H9B H 0.599558 0.935156 0.277943 0.015 Uiso 1 1 calc R U . . .
C10 C 0.3919(2) 0.7834(4) 0.3049(2) 0.0124(7) Uani 1 1 d . . . . .
H10A H 0.387262 0.858588 0.342452 0.015 Uiso 1 1 calc R U . . .
H10B H 0.355725 0.703323 0.297878 0.015 Uiso 1 1 calc R U . . .
C11 C 0.4857(2) 0.6115(4) 0.4121(2) 0.0151(7) Uani 1 1 d . . . . .
H11A H 0.447972 0.533686 0.380967 0.023 Uiso 1 1 calc R U . . .
H11B H 0.539372 0.573187 0.438637 0.023 Uiso 1 1 calc R U . . .
H11C H 0.476828 0.650528 0.458595 0.023 Uiso 1 1 calc R U . . .

loop_
_atom_site_aniso_label
_atom_site_aniso_U_11
_atom_site_aniso_U_22
_atom_site_aniso_U_33
_atom_site_aniso_U_23
_atom_site_aniso_U_13
_atom_site_aniso_U_12
Cl1 0.0141(4) 0.0147(4) 0.0118(4) -0.0001(3) 0.0065(3) -0.0021(3)
O11 0.0269(16) 0.0367(17) 0.0120(13) 0.0038(12) 0.0021(12) 0.0012(13)
O12 0.0197(15) 0.0286(16) 0.0325(16) -0.0118(13) 0.0163(13) -0.0099(12)
O13 0.0324(16) 0.0132(14) 0.0247(15) 0.0020(10) 0.0156(13) -0.0027(11)
O14 0.0254(14) 0.0142(13) 0.0222(14) -0.0023(10) 0.0150(12) -0.0011(11)
Pd1 0.0121(2) 0.0085(2) 0.0106(2) 0.000 0.00534(15) 0.000
O1 0.0258(14) 0.0125(12) 0.0143(12) -0.0032(10) 0.0076(11) -0.0028(11)
O2 0.0400(18) 0.0127(14) 0.0392(17) -0.0048(12) 0.0277(15) -0.0051(12)
O3 0.0187(13) 0.0160(13) 0.0118(12) 0.0024(10) 0.0052(10) -0.0002(10)
N1 0.0102(13) 0.0072(13) 0.0098(13) 0.0015(11) 0.0034(11) 0.0015(11)
N2 0.0100(13) 0.0070(13) 0.0114(13) -0.0017(11) 0.0048(11) -0.0025(11)
C1 0.026(2) 0.024(2) 0.0166(18) 0.0099(15) 0.0117(16) 0.0064(16)
C2 0.027(2) 0.0148(18) 0.030(2) 0.0105(16) 0.0208(18) 0.0088(15)
C3 0.0232(19) 0.0082(17) 0.031(2) 0.0031(15) 0.0186(17) 0.0048(14)
C4 0.0156(16) 0.0130(17) 0.0135(16) 0.0027(13) 0.0079(14) 0.0055(13)
C5 0.0143(16) 0.0126(16) 0.0134(16) 0.0016(13) 0.0077(13) 0.0022(13)
C6 0.0091(15) 0.0127(17) 0.0145(16) 0.0006(13) 0.0040(13) 0.0018(13)
C7 0.0177(18) 0.0109(17) 0.0135(17) -0.0027(12) 0.0087(15) -0.0034(13)
C8 0.0160(17) 0.0073(15) 0.0158(16) -0.0038(13) 0.0085(14) -0.0025(13)
C9 0.0148(16) 0.0090(15) 0.0139(16) 0.0005(13) 0.0078(14) -0.0027(13)
C10 0.0137(17) 0.0094(15) 0.0150(17) -0.0010(13) 0.0078(14) 0.0020(13)
C11 0.0186(17) 0.0118(16) 0.0169(17) 0.0051(13) 0.0104(15) 0.0014(14)

loop_
_atom_type_symbol
_atom_type_description
_atom_type_scat_dispersion_real
_atom_type_scat_dispersion_imag
_atom_type_scat_source
C C 0.0181 0.0091 'International Tables Vol C Tables 4.2.6.8 and 6.1.1.4'
H H 0.0000 0.0000 'International Tables Vol C Tables 4.2.6.8 and 6.1.1.4'
Cl Cl 0.3639 0.7018 'International Tables Vol C Tables 4.2.6.8 and 6.1.1.4'
N N 0.0311 0.0180 'International Tables Vol C Tables 4.2.6.8 and 6.1.1.4'
O O 0.0492 0.0322 'International Tables Vol C Tables 4.2.6.8 and 6.1.1.4'
Pd Pd 0.1215 3.9337 'International Tables Vol C Tables 4.2.6.8 and 6.1.1.4'

loop_
_geom_angle_atom_site_label_1
_geom_angle_atom_site_label_2
_geom_angle_atom_site_label_3
_geom_angle
_geom_angle_site_symmetry_1
_geom_angle_site_symmetry_3
_geom_angle_publ_flag
O13 Cl1 O11 109.50(19) . . ?
O13 Cl1 O12 110.40(19) . . ?
O11 Cl1 O12 109.77(19) . . ?
O13 Cl1 O14 109.05(17) . . ?
O11 Cl1 O14 109.32(18) . . ?
O12 Cl1 O14 108.77(17) . . ?
N2 Pd1 N2 160.13(16) . 2_655 ?
N2 Pd1 N1 88.12(11) . 2_655 ?
N2 Pd1 N1 87.76(11) 2_655 2_655 ?
N2 Pd1 N1 87.76(11) . . ?
N2 Pd1 N1 88.12(11) 2_655 . ?
N1 Pd1 N1 155.94(16) 2_655 . ?
C4 O1 H1O 111(4) . . ?
C1 O3 C5 118.3(3) . . ?
C6 N1 C7 110.0(3) . . ?
C6 N1 C9 107.6(3) . . ?
C7 N1 C9 111.9(3) . . ?
C6 N1 Pd1 123.2(2) . . ?
C7 N1 Pd1 105.0(2) . . ?
C9 N1 Pd1 98.62(19) . . ?
C11 N2 C8 111.5(3) . . ?
C11 N2 C10 109.9(3) . . ?
C8 N2 C10 110.0(3) . . ?
C11 N2 Pd1 120.1(2) . . ?
C8 N2 Pd1 98.22(19) . . ?
C10 N2 Pd1 106.4(2) . . ?
C2 C1 O3 123.7(4) . . ?
C2 C1 H1 118.2 . . ?
O3 C1 H1 118.2 . . ?
C1 C2 C3 120.6(3) . . ?
C1 C2 H2 119.7 . . ?
C3 C2 H2 119.7 . . ?
O2 C3 C2 125.9(4) . . ?
O2 C3 C4 120.2(4) . . ?
C2 C3 C4 113.9(3) . . ?
C5 C4 O1 119.4(3) . . ?
C5 C4 C3 121.5(3) . . ?
O1 C4 C3 119.1(3) . . ?
C4 C5 O3 121.8(3) . . ?
C4 C5 C6 124.0(3) . . ?
O3 C5 C6 114.1(3) . . ?
C5 C6 N1 113.9(3) . . ?
C5 C6 H6A 108.8 . . ?
N1 C6 H6A 108.8 . . ?
C5 C6 H6B 108.8 . . ?
N1 C6 H6B 108.8 . . ?
H6A C6 H6B 107.7 . . ?
N1 C7 C8 111.9(3) . . ?
N1 C7 H7A 109.2 . . ?
C8 C7 H7A 109.2 . . ?
N1 C7 H7B 109.2 . . ?
C8 C7 H7B 109.2 . . ?
H7A C7 H7B 107.9 . . ?
N2 C8 C7 110.1(3) . . ?
N2 C8 H8A 109.6 . . ?
C7 C8 H8A 109.6 . . ?
N2 C8 H8B 109.6 . . ?
C7 C8 H8B 109.6 . . ?
H8A C8 H8B 108.2 . . ?
N1 C9 C10 109.6(3) . 2_655 ?
N1 C9 H9A 109.8 . . ?
C10 C9 H9A 109.8 2_655 . ?
N1 C9 H9B 109.8 . . ?
C10 C9 H9B 109.8 2_655 . ?
H9A C9 H9B 108.2 . . ?
N2 C10 C9 110.1(3) . 2_655 ?
N2 C10 H10A 109.6 . . ?
C9 C10 H10A 109.6 2_655 . ?
N2 C10 H10B 109.6 . . ?
C9 C10 H10B 109.6 2_655 . ?
H10A C10 H10B 108.2 . . ?
N2 C11 H11A 109.5 . . ?
N2 C11 H11B 109.5 . . ?
H11A C11 H11B 109.5 . . ?
N2 C11 H11C 109.5 . . ?
H11A C11 H11C 109.5 . . ?
H11B C11 H11C 109.5 . . ?

loop_
_geom_bond_atom_site_label_1
_geom_bond_atom_site_label_2
_geom_bond_distance
_geom_bond_site_symmetry_2
_geom_bond_publ_flag
Cl1 O13 1.440(3) . ?
Cl1 O11 1.440(3) . ?
Cl1 O12 1.447(3) . ?
Cl1 O14 1.450(3) . ?
Pd1 N2 2.042(3) . ?
Pd1 N2 2.042(3) 2_655 ?
Pd1 N1 2.066(3) 2_655 ?
Pd1 N1 2.066(3) . ?
O1 C4 1.353(4) . ?
O1 H1O 0.837(10) . ?
O2 C3 1.232(5) . ?
O3 C1 1.357(5) . ?
O3 C5 1.379(4) . ?
N1 C6 1.500(4) . ?
N1 C7 1.504(4) . ?
N1 C9 1.516(4) . ?
N2 C11 1.482(4) . ?
N2 C8 1.505(4) . ?
N2 C10 1.507(4) . ?
C1 C2 1.337(6) . ?
C1 H1 0.9500 . ?
C2 C3 1.453(6) . ?
C2 H2 0.9500 . ?
C3 C4 1.454(5) . ?
C4 C5 1.345(5) . ?
C5 C6 1.486(5) . ?
C6 H6A 0.9900 . ?
C6 H6B 0.9900 . ?
C7 C8 1.518(5) . ?
C7 H7A 0.9900 . ?
C7 H7B 0.9900 . ?
C8 H8A 0.9900 . ?
C8 H8B 0.9900 . ?
C9 C10 1.526(5) 2_655 ?
C9 H9A 0.9900 . ?
C9 H9B 0.9900 . ?
C10 H10A 0.9900 . ?
C10 H10B 0.9900 . ?
C11 H11A 0.9800 . ?
C11 H11B 0.9800 . ?
C11 H11C 0.9800 . ?
